data_4121368
loop_
_publ_author_name
'Kohsuke Ohmatsu'
'Yuichiro Ando'
'Takashi Ooi'

_publ_section_title
;
 Asymmetric Substitution at the Tetrasubstituted Chiral Carbon: Catalytic
 Ring-Opening Alkylation of Racemic 2,2-Disubstituted Aziridines with
 3-Substituted Oxindoles
;
_journal_name_full 'Journal of the American Chemical Society'
_journal_page_first 18706
_journal_page_last 18709
_journal_paper_doi 10.1021/ja411647x
_journal_volume 135
_journal_year 2013
_chemical_absolute_configuration R
_chemical_formula_sum 'C22 H23 N O2 S'
_chemical_formula_weight 365.47
_chemical_name_systematic
; 
 ? 
;
_space_group_IT_number 96
_symmetry_cell_setting tetragonal
_symmetry_space_group_name_Hall 'P 4nw 2abw'
_symmetry_space_group_name_H-M 'P 43 21 2'
_atom_sites_solution_hydrogens geom
_atom_sites_solution_primary direct
_atom_sites_solution_secondary difmap
_audit_creation_method SHELXL-97
_cell_angle_alpha 90.00
_cell_angle_beta 90.00
_cell_angle_gamma 90.00
_cell_formula_units_Z 8
_cell_length_a 7.9259(11)
_cell_length_b 7.9259(11)
_cell_length_c 60.915(18)
_cell_measurement_reflns_used 9201
_cell_measurement_temperature 123(2)
_cell_measurement_theta_max 28.19
_cell_measurement_theta_min 2.59
_cell_volume 3826.7(14)
_computing_cell_refinement 'Bruker SMART'
_computing_data_collection 'Bruker SMART'
_computing_data_reduction 'Bruker SAINT'
_computing_molecular_graphics 'Bruker SHELXTL'
_computing_publication_material 'Bruker SHELXTL'
_computing_structure_refinement 'SHELXL-97 (Sheldrick, 1997)'
_computing_structure_solution 'SHELXS-97 (Sheldrick, 1990)'
_diffrn_ambient_temperature 123(2)
_diffrn_detector_area_resol_mean 8.366
_diffrn_measured_fraction_theta_full 0.996
_diffrn_measured_fraction_theta_max 0.996
_diffrn_measurement_device_type 'CCD area detector'
_diffrn_measurement_method 'phi and omega scans'
_diffrn_radiation_monochromator graphite
_diffrn_radiation_source 'fine-focus sealed tube'
_diffrn_radiation_type MoK\a
_diffrn_radiation_wavelength 0.71073
_diffrn_reflns_av_R_equivalents 0.0557
_diffrn_reflns_av_sigmaI/netI 0.0403
_diffrn_reflns_limit_h_max 9
_diffrn_reflns_limit_h_min -10
_diffrn_reflns_limit_k_max 6
_diffrn_reflns_limit_k_min -10
_diffrn_reflns_limit_l_max 80
_diffrn_reflns_limit_l_min -80
_diffrn_reflns_number 27207
_diffrn_reflns_theta_full 28.27
_diffrn_reflns_theta_max 28.27
_diffrn_reflns_theta_min 2.59
_exptl_absorpt_coefficient_mu 0.185
_exptl_absorpt_correction_T_max 0.9908
_exptl_absorpt_correction_T_min 0.9640
_exptl_absorpt_correction_type empirical
_exptl_crystal_colour colorless
_exptl_crystal_density_diffrn 1.269
_exptl_crystal_description block
_exptl_crystal_F_000 1552
_exptl_crystal_size_max 0.20
_exptl_crystal_size_mid 0.20
_exptl_crystal_size_min 0.05
_refine_diff_density_max 0.666
_refine_diff_density_min -0.482
_refine_diff_density_rms 0.098
_refine_ls_abs_structure_details 'Flack H D (1983), Acta Cryst. A39, 876-881'
_refine_ls_abs_structure_Flack 0.1(2)
_refine_ls_extinction_method none
_refine_ls_goodness_of_fit_ref 1.334
_refine_ls_hydrogen_treatment mixed
_refine_ls_matrix_type full
_refine_ls_number_parameters 239
_refine_ls_number_reflns 4742
_refine_ls_number_restraints 0
_refine_ls_restrained_S_all 1.334
_refine_ls_R_factor_all 0.1136
_refine_ls_R_factor_gt 0.1119
_refine_ls_shift/su_max 0.001
_refine_ls_shift/su_mean 0.000
_refine_ls_structure_factor_coef Fsqd
_refine_ls_weighting_details 'calc w=1/[\s^2^(Fo^2^)+(0.0419P)^2^+13.8840P] where P=(Fo^2^+2Fc^2^)/3'
_refine_ls_weighting_scheme calc
_refine_ls_wR_factor_gt 0.2340
_refine_ls_wR_factor_ref 0.2349
_reflns_number_gt 4631
_reflns_number_total 4742
_reflns_threshold_expression >2sigma(I)
_cod_data_source_file ja411647x_si_003.cif
_cod_data_source_block 3304and
_cod_original_cell_volume 3826.7(13)
_cod_database_code 4121368

loop_
_symmetry_equiv_pos_as_xyz
'x, y, z'
'-x, -y, z+1/2'
'-y+1/2, x+1/2, z+3/4'
'y+1/2, -x+1/2, z+1/4'
'-x+1/2, y+1/2, -z+3/4'
'x+1/2, -y+1/2, -z+1/4'
'y, x, -z'
'-y, -x, -z+1/2'

loop_
_atom_site_label
_atom_site_type_symbol
_atom_site_fract_x
_atom_site_fract_y
_atom_site_fract_z
_atom_site_U_iso_or_equiv
_atom_site_adp_type
_atom_site_occupancy
_atom_site_symmetry_multiplicity
_atom_site_calc_flag
_atom_site_refinement_flags
S1 S 0.82064(16) 0.14209(15) 0.04198(2) 0.0226(3) Uani 1 1 d .
N1 N 0.8560(6) 0.1548(6) 0.06896(7) 0.0281(9) Uani 1 1 d .
O2 O 0.8590(5) 0.3076(5) 0.03387(6) 0.0305(8) Uani 1 1 d .
O1 O 0.6562(5) 0.0757(5) 0.03687(7) 0.0343(9) Uani 1 1 d .
C18 C 1.2591(7) -0.0633(7) 0.02104(9) 0.0258(11) Uani 1 1 d .
H18 H 1.3696 -0.0254 0.0176 0.031 Uiso 1 1 calc R
C14 C 0.9773(6) -0.0074(6) 0.03373(8) 0.0225(10) Uani 1 1 d .
C19 C 1.1402(7) 0.0518(6) 0.02894(8) 0.0213(10) Uani 1 1 d .
C17 C 1.2181(6) -0.2335(7) 0.01817(9) 0.0263(11) Uani 1 1 d .
C15 C 0.9355(7) -0.1777(7) 0.03194(10) 0.0291(12) Uani 1 1 d .
C16 C 1.0598(7) -0.2867(6) 0.02381(9) 0.0255(11) Uani 1 1 d .
H16 H 1.0328 -0.4027 0.0221 0.031 Uiso 1 1 calc R
C11 C 0.8063(7) 0.4866(7) 0.13657(9) 0.0305(12) Uani 1 1 d .
C12 C 0.7527(7) 0.3583(8) 0.12122(10) 0.0321(12) Uani 1 1 d .
H12 H 0.6768 0.2729 0.1259 0.039 Uiso 1 1 calc R
C22 C 1.2026(7) 0.2319(7) 0.03171(10) 0.0308(12) Uani 1 1 d .
H22A H 1.3262 0.2329 0.0318 0.046 Uiso 1 1 calc R
H22B H 1.1601 0.2779 0.0456 0.046 Uiso 1 1 calc R
H22C H 1.1616 0.3011 0.0195 0.046 Uiso 1 1 calc R
C21 C 1.3491(7) -0.3590(7) 0.01008(9) 0.0338(12) Uani 1 1 d .
H21A H 1.3948 -0.4219 0.0226 0.051 Uiso 1 1 calc R
H21B H 1.4406 -0.2983 0.0027 0.051 Uiso 1 1 calc R
H21C H 1.2962 -0.4377 -0.0003 0.051 Uiso 1 1 calc R
C1 C 0.7277(8) 0.2378(8) 0.08342(8) 0.0303(12) Uani 1 1 d .
C10 C 0.7407(8) 0.4935(8) 0.15782(9) 0.0348(13) Uani 1 1 d .
H10 H 0.6642 0.4094 0.1627 0.042 Uiso 1 1 calc R
C2 C 0.7556(8) 0.0537(8) 0.08473(10) 0.0359(13) Uani 1 1 d .
H2A H 0.6668 -0.0210 0.0787 0.043 Uiso 1 1 calc R
H2B H 0.8141 0.0093 0.0979 0.043 Uiso 1 1 calc R
C3 C 0.8090(8) 0.3579(7) 0.10029(9) 0.0332(12) Uani 1 1 d .
C7 C 0.9673(9) 0.7442(9) 0.14407(11) 0.0415(15) Uani 1 1 d .
H7 H 1.0433 0.8302 0.1396 0.050 Uiso 1 1 calc R
C8 C 0.9013(8) 0.7455(8) 0.16459(9) 0.0371(14) Uani 1 1 d .
H8 H 0.9334 0.8323 0.1745 0.045 Uiso 1 1 calc R
C4 C 0.9252(9) 0.4812(8) 0.09327(11) 0.0421(16) Uani 1 1 d .
H4 H 0.9650 0.4793 0.0786 0.051 Uiso 1 1 calc R
C20 C 0.7646(8) -0.2563(8) 0.03756(15) 0.054(2) Uani 1 1 d .
H20A H 0.7315 -0.2228 0.0524 0.081 Uiso 1 1 calc R
H20B H 0.7733 -0.3795 0.0368 0.081 Uiso 1 1 calc R
H20C H 0.6796 -0.2170 0.0271 0.081 Uiso 1 1 calc R
C13 C 0.5650(8) 0.3075(9) 0.07417(10) 0.0373(14) Uani 1 1 d .
H13A H 0.5183 0.2276 0.0635 0.056 Uiso 1 1 calc R
H13B H 0.5874 0.4155 0.0669 0.056 Uiso 1 1 calc R
H13C H 0.4839 0.3246 0.0861 0.056 Uiso 1 1 calc R
C9 C 0.7872(9) 0.6220(9) 0.17151(10) 0.0407(15) Uani 1 1 d .
H9 H 0.7414 0.6275 0.1859 0.049 Uiso 1 1 calc R
C5 C 0.9809(8) 0.6024(8) 0.10720(10) 0.0381(15) Uani 1 1 d .
H5 H 1.0614 0.6826 0.1022 0.046 Uiso 1 1 calc R
C6 C 0.9210(8) 0.6112(8) 0.12907(10) 0.0359(13) Uani 1 1 d .

loop_
_atom_site_aniso_label
_atom_site_aniso_U_11
_atom_site_aniso_U_22
_atom_site_aniso_U_33
_atom_site_aniso_U_23
_atom_site_aniso_U_13
_atom_site_aniso_U_12
S1 0.0204(6) 0.0186(6) 0.0288(5) -0.0061(5) 0.0009(5) 0.0016(5)
N1 0.026(2) 0.026(2) 0.032(2) -0.0020(18) 0.0003(18) -0.0027(19)
O2 0.036(2) 0.0224(18) 0.0329(19) -0.0028(16) 0.0034(17) 0.0014(17)
O1 0.026(2) 0.034(2) 0.043(2) -0.0109(18) -0.0034(18) 0.0031(17)
C18 0.017(2) 0.028(3) 0.032(3) 0.001(2) -0.002(2) -0.007(2)
C14 0.020(2) 0.016(2) 0.032(2) -0.0017(19) 0.0066(19) 0.0033(18)
C19 0.020(2) 0.023(2) 0.021(2) -0.0003(18) -0.0004(19) 0.001(2)
C17 0.020(3) 0.031(3) 0.028(2) -0.002(2) -0.005(2) 0.005(2)
C15 0.026(3) 0.016(2) 0.045(3) -0.009(2) 0.002(2) -0.002(2)
C16 0.026(3) 0.009(2) 0.041(3) -0.009(2) 0.000(2) 0.0014(18)
C11 0.026(3) 0.031(3) 0.034(3) 0.001(2) 0.000(2) -0.005(2)
C12 0.026(3) 0.030(3) 0.040(3) 0.003(3) 0.002(2) 0.003(2)
C22 0.018(2) 0.025(3) 0.049(3) -0.001(2) 0.006(2) 0.000(2)
C21 0.031(3) 0.028(3) 0.043(3) 0.000(2) 0.004(2) 0.014(2)
C1 0.036(3) 0.034(3) 0.020(2) -0.009(2) 0.004(2) -0.006(2)
C10 0.039(3) 0.038(3) 0.027(3) 0.009(2) -0.005(2) -0.004(3)
C2 0.032(3) 0.037(3) 0.038(3) 0.006(3) 0.004(3) -0.006(3)
C3 0.036(3) 0.029(3) 0.035(3) 0.001(2) 0.002(2) 0.011(3)
C7 0.045(4) 0.038(3) 0.042(3) 0.005(3) -0.007(3) -0.009(3)
C8 0.046(4) 0.037(3) 0.029(3) -0.008(2) -0.018(3) 0.003(3)
C4 0.054(4) 0.037(4) 0.036(3) -0.003(3) 0.010(3) -0.013(3)
C20 0.032(3) 0.019(3) 0.112(7) -0.019(4) 0.024(4) -0.008(2)
C13 0.032(3) 0.045(4) 0.034(3) -0.019(3) 0.003(2) 0.002(3)
C9 0.046(4) 0.050(4) 0.026(3) 0.001(3) -0.012(3) 0.003(3)
C5 0.039(3) 0.037(3) 0.039(3) -0.002(3) 0.008(3) -0.015(3)
C6 0.035(3) 0.035(3) 0.038(3) 0.001(3) -0.001(3) 0.003(2)

loop_
_atom_type_symbol
_atom_type_description
_atom_type_scat_dispersion_real
_atom_type_scat_dispersion_imag
_atom_type_scat_source
C C 0.0033 0.0016 'International Tables Vol C Tables 4.2.6.8 and 6.1.1.4'
H H 0.0000 0.0000 'International Tables Vol C Tables 4.2.6.8 and 6.1.1.4'
N N 0.0061 0.0033 'International Tables Vol C Tables 4.2.6.8 and 6.1.1.4'
O O 0.0106 0.0060 'International Tables Vol C Tables 4.2.6.8 and 6.1.1.4'
S S 0.1246 0.1234 'International Tables Vol C Tables 4.2.6.8 and 6.1.1.4'

loop_
_geom_angle_atom_site_label_1
_geom_angle_atom_site_label_2
_geom_angle_atom_site_label_3
_geom_angle
O2 S1 O1 116.9(2)
O2 S1 N1 104.4(2)
O1 S1 N1 112.7(2)
O2 S1 C14 111.2(2)
O1 S1 C14 109.0(2)
N1 S1 C14 101.5(2)
C2 N1 C1 59.5(4)
C2 N1 S1 121.0(4)
C1 N1 S1 119.4(4)
C19 C18 C17 121.1(5)
C15 C14 C19 121.7(5)
C15 C14 S1 119.9(4)
C19 C14 S1 118.4(4)
C18 C19 C14 118.3(5)
C18 C19 C22 115.6(5)
C14 C19 C22 126.1(4)
C16 C17 C18 118.6(5)
C16 C17 C21 120.4(5)
C18 C17 C21 120.9(5)
C14 C15 C16 117.2(5)
C14 C15 C20 126.0(5)
C16 C15 C20 116.8(5)
C17 C16 C15 123.0(5)
C10 C11 C6 120.7(5)
C10 C11 C12 121.2(5)
C6 C11 C12 118.0(5)
C3 C12 C11 121.0(6)
C2 C1 N1 59.8(4)
C2 C1 C13 120.6(5)
N1 C1 C13 121.4(4)
C2 C1 C3 120.7(5)
N1 C1 C3 112.3(5)
C13 C1 C3 112.3(5)
C9 C10 C11 119.6(6)
C1 C2 N1 60.8(4)
C12 C3 C4 120.1(6)
C12 C3 C1 119.5(6)
C4 C3 C1 119.9(5)
C8 C7 C6 119.4(6)
C7 C8 C9 121.5(6)
C5 C4 C3 120.9(6)
C10 C9 C8 120.8(6)
C4 C5 C6 120.9(6)
C5 C6 C11 119.0(6)
C5 C6 C7 123.1(6)
C11 C6 C7 117.9(5)

loop_
_geom_bond_atom_site_label_1
_geom_bond_atom_site_label_2
_geom_bond_distance
S1 O2 1.434(4)
S1 O1 1.440(4)
S1 N1 1.670(4)
S1 C14 1.788(5)
N1 C2 1.482(7)
N1 C1 1.498(7)
C18 C19 1.397(7)
C18 C17 1.399(8)
C14 C15 1.394(7)
C14 C19 1.405(7)
C19 C22 1.520(7)
C17 C16 1.368(7)
C17 C21 1.519(7)
C15 C16 1.401(7)
C15 C20 1.529(8)
C11 C10 1.396(8)
C11 C6 1.417(8)
C11 C12 1.445(8)
C12 C3 1.351(8)
C1 C2 1.478(8)
C1 C13 1.512(8)
C1 C3 1.542(8)
C10 C9 1.367(9)
C3 C4 1.409(9)
C7 C8 1.355(9)
C7 C6 1.443(9)
C8 C9 1.398(10)
C4 C5 1.356(9)
C5 C6 1.416(8)
